data_4333017
loop_
_publ_author_name
'\<St\<epni\<cka, Petr'
'C\'isa\<rov\'a, Ivana'

_publ_section_title
;
 Synthesis and Coordination Behavior of Planar-Chiral Ferrocene
 Alkenylphosphines
;
_journal_issue 21
_journal_name_full 'Inorganic Chemistry'
_journal_page_first 8785
_journal_page_last 8798
_journal_paper_doi 10.1021/ic061278g
_journal_volume 45
_journal_year 2006
_chemical_formula_moiety 'C29 H23 Fe O4 P W'
_chemical_formula_sum 'C29 H23 Fe O4 P W'
_chemical_formula_weight 706.14
_chemical_name_systematic
;
  ?
;
_space_group_IT_number 92
_symmetry_cell_setting tetragonal
_symmetry_space_group_name_Hall 'P 4abw 2nw'
_symmetry_space_group_name_H-M 'P 41 21 2'
_atom_sites_solution_hydrogens geom
_atom_sites_solution_primary direct
_atom_sites_solution_secondary difmap
_audit_creation_method SHELXL-97
_cell_angle_alpha 90.00
_cell_angle_beta 90.00
_cell_angle_gamma 90.00
_cell_formula_units_Z 8
_cell_length_a 10.7034(4)
_cell_length_b 10.7034(4)
_cell_length_c 46.411(2)
_cell_measurement_reflns_used 13951
_cell_measurement_temperature 150(2)
_cell_measurement_theta_max 26.50
_cell_measurement_theta_min 2.58
_cell_volume 5317.0(4)
_computing_cell_refinement
;
CrysAlis RED, Oxford Diffraction Ltd.,
Version 1.171.29.5 (release 22-02-2006 CrysAlis171 .NET)
;
_computing_data_collection
;
CrysAlis CCD, Oxford Diffraction Ltd.,
Version 1.171.29.5 (release 22-02-2006 CrysAlis171 .NET)
;
_computing_data_reduction
;
CrysAlis RED, Oxford Diffraction Ltd.,
Version 1.171.29.5 (release 22-02-2006 CrysAlis171 .NET)
;
_computing_structure_refinement 'SHELXL-97 (Sheldrick, 1997)'
_computing_structure_solution 'SIR-97 (Altomare et al., 1999)'
_diffrn_ambient_temperature 150(2)
_diffrn_detector_area_resol_mean 16.6876
_diffrn_measured_fraction_theta_full 0.993
_diffrn_measured_fraction_theta_max 0.993
_diffrn_measurement_device_type 'Oxford KM4 CCD diffractometer'
_diffrn_measurement_method '\w and \p scans to fill the Ewald sphere'
_diffrn_radiation_monochromator graphite
_diffrn_radiation_source 'fine-focus sealed tube'
_diffrn_radiation_type MoK\a
_diffrn_radiation_wavelength 0.71073
_diffrn_reflns_av_R_equivalents 0.0417
_diffrn_reflns_av_sigmaI/netI 0.0721
_diffrn_reflns_limit_h_max 13
_diffrn_reflns_limit_h_min -13
_diffrn_reflns_limit_k_max 11
_diffrn_reflns_limit_k_min -13
_diffrn_reflns_limit_l_max 55
_diffrn_reflns_limit_l_min -57
_diffrn_reflns_number 29441
_diffrn_reflns_theta_full 26.59
_diffrn_reflns_theta_max 26.59
_diffrn_reflns_theta_min 2.59
_diffrn_standards_number 0
_exptl_absorpt_coefficient_mu 4.962
_exptl_absorpt_correction_T_max 0.708
_exptl_absorpt_correction_T_min 0.445
_exptl_absorpt_correction_type analytical
_exptl_absorpt_process_details
;
CrysAlis RED, Oxford Diffraction Ltd.
Version 1.171.29.8 (release 22-02-2006 CrysAlis171 .NET)
Analytical numeric absorption correction using a multifaceted crystal
model based on expressions derived by R.C. Clark & J.S. Reid.
(Clark, R. C. & Reid, J. S. (1995). Acta Cryst. A51, 887-897)
;
_exptl_crystal_colour brown
_exptl_crystal_density_diffrn 1.764
_exptl_crystal_density_method 'not measured'
_exptl_crystal_description fragment
_exptl_crystal_F_000 2752
_exptl_crystal_size_max 0.1418
_exptl_crystal_size_mid 0.0701
_exptl_crystal_size_min 0.0351
_refine_diff_density_max 0.676
_refine_diff_density_min -0.496
_refine_diff_density_rms 0.082
_refine_ls_abs_structure_details 'Flack H D (1983), Acta Cryst. A39, 876-881'
_refine_ls_abs_structure_Flack -0.022(7)
_refine_ls_extinction_method none
_refine_ls_goodness_of_fit_ref 0.907
_refine_ls_hydrogen_treatment constr
_refine_ls_matrix_type full
_refine_ls_number_parameters 235
_refine_ls_number_reflns 5509
_refine_ls_number_restraints 2
_refine_ls_restrained_S_all 0.907
_refine_ls_R_factor_all 0.0444
_refine_ls_R_factor_gt 0.0267
_refine_ls_shift/su_max 0.002
_refine_ls_shift/su_mean 0.000
_refine_ls_structure_factor_coef Fsqd
_refine_ls_weighting_details 'calc w=1/[\s^2^(Fo^2^)+(0.0235P)^2^+0.0000P] where P=(Fo^2^+2Fc^2^)/3'
_refine_ls_weighting_scheme calc
_refine_ls_wR_factor_gt 0.0480
_refine_ls_wR_factor_ref 0.0492
_reflns_number_gt 3987
_reflns_number_total 5509
_reflns_threshold_expression >2sigma(I)
_cod_data_source_file ic061278gsup1.cif
_cod_data_source_block ps167
_cod_original_sg_symbol_H-M P41212
_cod_database_code 4333017

loop_
_symmetry_equiv_pos_as_xyz
'x, y, z'
'-x, -y, z+1/2'
'x+1/2, -y+1/2, -z+3/4'
'-x+1/2, y+1/2, -z+1/4'
'-y, -x, -z+1/2'
'y, x, -z'
'y+1/2, -x+1/2, z+3/4'
'-y+1/2, x+1/2, z+1/4'

loop_
_atom_site_label
_atom_site_type_symbol
_atom_site_fract_x
_atom_site_fract_y
_atom_site_fract_z
_atom_site_U_iso_or_equiv
_atom_site_adp_type
_atom_site_occupancy
_atom_site_symmetry_multiplicity
_atom_site_calc_flag
_atom_site_refinement_flags
_atom_site_disorder_assembly
_atom_site_disorder_group
W W 0.598149(17) 0.03999(2) 0.425846(4) 0.03437(7) Uani 1 1 d . . .
Fe Fe 0.16965(5) 0.03520(7) 0.424895(14) 0.02758(15) Uani 1 1 d . A .
P P 0.44035(11) -0.07928(12) 0.45528(2) 0.0340(3) Uani 1 1 d . A .
C1 C 0.3107(4) 0.1364(4) 0.44224(10) 0.0308(12) Uani 1 1 d . . .
C2 C 0.3040(4) 0.0184(4) 0.45579(9) 0.0242(11) Uani 1 1 d . A .
C3 C 0.1826(4) 0.0065(5) 0.46810(9) 0.0342(13) Uani 1 1 d . . .
H3 H 0.1522 -0.0621 0.4782 0.041 Uiso 1 1 calc R B .
C4 C 0.1164(5) 0.1186(5) 0.46216(9) 0.0378(12) Uani 1 1 d . A .
H4 H 0.0350 0.1363 0.4678 0.045 Uiso 1 1 calc R . .
C5 C 0.1943(4) 0.1980(5) 0.44631(10) 0.0328(13) Uani 1 1 d . A .
H5 H 0.1736 0.2773 0.4396 0.039 Uiso 1 1 calc R . .
C6 C 0.1890(5) -0.0943(5) 0.39256(10) 0.0425(13) Uani 1 1 d . . .
H6 H 0.2536 -0.1516 0.3904 0.051 Uiso 1 1 calc R B .
C7 C 0.0778(5) -0.1139(6) 0.40760(11) 0.0548(16) Uani 1 1 d . A .
H7 H 0.0554 -0.1867 0.4173 0.066 Uiso 1 1 calc R . .
C8 C 0.0052(5) -0.0042(6) 0.40561(10) 0.0513(16) Uani 1 1 d . . .
H8 H -0.0733 0.0075 0.4138 0.062 Uiso 1 1 calc R B .
C9 C 0.0706(4) 0.0836(5) 0.38940(10) 0.0416(13) Uani 1 1 d . A .
H9 H 0.0437 0.1639 0.3848 0.050 Uiso 1 1 calc R . .
C10 C 0.18584(16) 0.02829(18) 0.38113(3) 0.0392(14) Uani 1 1 d . A .
H10 H 0.2481 0.0659 0.3702 0.047 Uiso 1 1 calc R . .
C11A C 0.39982(16) -0.23797(18) 0.44408(3) 0.0319(12) Uiso 0.528(5) 1 d PR A 1
C12A C 0.42395(16) -0.28731(18) 0.41697(3) 0.037(3) Uiso 0.528(5) 1 d PR A 1
H12A H 0.4797 -0.2473 0.4047 0.045 Uiso 0.528(5) 1 calc PR A 1
C13A C 0.36474(16) -0.39642(18) 0.40821(3) 0.0385(16) Uiso 0.528(5) 1 d PR A 1
H13A H 0.3809 -0.4295 0.3901 0.046 Uiso 0.528(5) 1 calc PR A 1
C14A C 0.28139(16) -0.45618(18) 0.42656(3) 0.089(2) Uiso 0.528(5) 1 d PR A 1
H14A H 0.2418 -0.5292 0.4207 0.107 Uiso 0.528(5) 1 calc PR A 1
C15A C 0.25726(16) -0.40684(18) 0.45367(3) 0.081(2) Uiso 0.528(5) 1 d PR A 1
H15A H 0.2015 -0.4468 0.4660 0.097 Uiso 0.528(5) 1 calc PR A 1
C16A C 0.31647(16) -0.29773(18) 0.46243(3) 0.0455(19) Uiso 0.528(5) 1 d PR A 1
H16A H 0.3003 -0.2647 0.4806 0.055 Uiso 0.528(5) 1 calc PR A 1
C11B C 0.37414(16) -0.23072(18) 0.44377(3) 0.0319(12) Uiso 0.472(5) 1 d PR A 2
C12B C 0.44386(16) -0.29342(18) 0.42308(3) 0.029(3) Uiso 0.472(5) 1 d PR A 2
H12B H 0.5133 -0.2552 0.4149 0.035 Uiso 0.472(5) 1 calc PR A 2
C13B C 0.40985(16) -0.41326(18) 0.41465(3) 0.0385(16) Uiso 0.472(5) 1 d PR A 2
H13B H 0.4565 -0.4552 0.4008 0.046 Uiso 0.472(5) 1 calc PR A 2
C14B C 0.30613(16) -0.47040(18) 0.42692(3) 0.089(2) Uiso 0.472(5) 1 d PR A 2
H14B H 0.2834 -0.5506 0.4213 0.107 Uiso 0.472(5) 1 calc PR A 2
C15B C 0.23641(16) -0.40770(18) 0.44761(3) 0.081(2) Uiso 0.472(5) 1 d PR A 2
H15B H 0.1670 -0.4459 0.4558 0.097 Uiso 0.472(5) 1 calc PR A 2
C16B C 0.27042(16) -0.28786(18) 0.45604(3) 0.0455(19) Uiso 0.472(5) 1 d PR A 2
H16B H 0.2237 -0.2459 0.4699 0.055 Uiso 0.472(5) 1 calc PR A 2
C17A C 0.46038(16) -0.13562(18) 0.49269(3) 0.0196(14) Uiso 0.521(4) 1 d PR A 1
C18A C 0.40918(16) -0.06626(18) 0.51506(3) 0.0378(12) Uiso 0.521(4) 1 d PR A 1
H18A H 0.3565 0.0006 0.5110 0.045 Uiso 0.521(4) 1 calc PR A 1
C19A C 0.43670(16) -0.09681(18) 0.54345(3) 0.050(3) Uiso 0.521(4) 1 d PR A 1
H19A H 0.4024 -0.0504 0.5584 0.060 Uiso 0.521(4) 1 calc PR A 1
C20A C 0.51541(16) -0.19671(18) 0.54945(3) 0.047(3) Uiso 0.521(4) 1 d PR A 1
H20A H 0.5338 -0.2172 0.5685 0.056 Uiso 0.521(4) 1 calc PR A 1
C21A C 0.56661(16) -0.26607(18) 0.52708(3) 0.066(4) Uiso 0.521(4) 1 d PR A 1
H21A H 0.6193 -0.3329 0.5311 0.080 Uiso 0.521(4) 1 calc PR A 1
C22A C 0.53909(16) -0.23552(18) 0.49870(3) 0.046(3) Uiso 0.521(4) 1 d PR A 1
H22A H 0.5733 -0.2819 0.4837 0.056 Uiso 0.521(4) 1 calc PR A 1
C17B C 0.49694(16) -0.07816(18) 0.49383(3) 0.0196(14) Uiso 0.479(4) 1 d PR A 2
C18B C 0.42072(16) -0.04154(18) 0.51654(3) 0.0378(12) Uiso 0.479(4) 1 d PR A 2
H18B H 0.3452 -0.0017 0.5128 0.045 Uiso 0.479(4) 1 calc PR A 2
C19B C 0.45739(16) -0.06443(18) 0.54475(3) 0.032(3) Uiso 0.479(4) 1 d PR A 2
H19B H 0.4064 -0.0399 0.5600 0.038 Uiso 0.479(4) 1 calc PR A 2
C20B C 0.57028(16) -0.12393(18) 0.55026(3) 0.043(3) Uiso 0.479(4) 1 d PR A 2
H20B H 0.5948 -0.1392 0.5692 0.052 Uiso 0.479(4) 1 calc PR A 2
C21B C 0.64650(16) -0.16055(18) 0.52756(3) 0.050(3) Uiso 0.479(4) 1 d PR A 2
H21B H 0.7221 -0.2004 0.5312 0.059 Uiso 0.479(4) 1 calc PR A 2
C22B C 0.60983(16) -0.13767(18) 0.49934(3) 0.041(3) Uiso 0.479(4) 1 d PR A 2
H22B H 0.6608 -0.1622 0.4841 0.049 Uiso 0.479(4) 1 calc PR A 2
C23 C 0.4241(4) 0.1930(4) 0.42790(12) 0.0393(13) Uani 1 1 d D B .
H23 H 0.4286 0.1899 0.4079 0.047 Uiso 1 1 d R . .
C24A C 0.5154(8) 0.2538(8) 0.44153(18) 0.053(2) Uiso 0.756(10) 1 d P B 1
H24A H 0.5821 0.2862 0.4311 0.064 Uiso 0.756(10) 1 calc PR B 1
C25A C 0.5113(8) 0.2699(7) 0.47308(16) 0.068(3) Uiso 0.756(10) 1 d P B 1
H25A H 0.4622 0.3422 0.4777 0.102 Uiso 0.756(10) 1 calc PR B 1
H25B H 0.5946 0.2806 0.4803 0.102 Uiso 0.756(10) 1 calc PR B 1
H25C H 0.4743 0.1973 0.4817 0.102 Uiso 0.756(10) 1 calc PR B 1
C24B C 0.5071(19) 0.220(2) 0.4495(4) 0.053(2) Uiso 0.244(10) 1 d PD B 2
H24B H 0.5138 0.1609 0.4642 0.064 Uiso 0.244(10) 1 calc PR B 2
C25B C 0.591(3) 0.337(2) 0.4523(6) 0.098(12) Uiso 0.244(10) 1 d PD B 2
H25D H 0.6040 0.3730 0.4336 0.147 Uiso 0.244(10) 1 d PR B 2
H29E H 0.6700 0.3143 0.4605 0.147 Uiso 0.244(10) 1 d PR B 2
H29F H 0.5506 0.3973 0.4646 0.147 Uiso 0.244(10) 1 d PR B 2
C31 C 0.7129(5) 0.1407(5) 0.40241(14) 0.0572(17) Uani 1 1 d . B .
O1 O 0.7835(4) 0.1977(4) 0.38865(11) 0.0891(16) Uani 1 1 d . . .
C32 C 0.7055(5) 0.0730(7) 0.46014(13) 0.071(2) Uani 1 1 d . B .
O2 O 0.7742(4) 0.0880(6) 0.47936(9) 0.117(2) Uani 1 1 d . . .
C33 C 0.6999(4) -0.1104(6) 0.41905(9) 0.0354(13) Uani 1 1 d . B .
O3 O 0.7599(3) -0.1979(4) 0.41453(8) 0.0546(11) Uani 1 1 d . . .
C34 C 0.5135(4) -0.0030(5) 0.38856(11) 0.0458(15) Uani 1 1 d . B .
O4 O 0.4763(3) -0.0288(4) 0.36569(8) 0.0698(12) Uani 1 1 d . . .

loop_
_atom_site_aniso_label
_atom_site_aniso_U_11
_atom_site_aniso_U_22
_atom_site_aniso_U_33
_atom_site_aniso_U_23
_atom_site_aniso_U_13
_atom_site_aniso_U_12
W 0.02235(11) 0.04275(13) 0.03800(11) -0.00348(11) -0.00443(10) 0.00279(11)
Fe 0.0212(3) 0.0328(4) 0.0287(4) 0.0033(4) -0.0008(3) -0.0010(3)
P 0.0346(8) 0.0485(9) 0.0190(6) 0.0018(6) 0.0012(5) 0.0153(6)
C1 0.029(3) 0.027(3) 0.036(3) -0.015(3) -0.001(2) 0.005(2)
C2 0.020(2) 0.023(3) 0.029(3) -0.008(2) 0.002(2) 0.000(2)
C3 0.044(3) 0.038(3) 0.021(3) 0.000(2) 0.004(2) 0.006(3)
C4 0.035(3) 0.042(3) 0.036(3) -0.004(3) -0.001(3) 0.003(3)
C5 0.030(3) 0.027(3) 0.042(3) -0.004(2) 0.003(2) 0.007(3)
C6 0.042(3) 0.048(3) 0.037(3) -0.012(3) -0.009(3) 0.003(3)
C7 0.060(4) 0.057(4) 0.047(3) 0.000(3) -0.017(3) -0.025(4)
C8 0.029(3) 0.078(5) 0.047(3) 0.011(3) -0.007(2) -0.006(3)
C9 0.032(3) 0.052(3) 0.041(3) 0.013(3) -0.009(2) 0.000(3)
C10 0.035(3) 0.062(4) 0.020(3) 0.001(3) -0.004(2) -0.010(3)
C23 0.027(3) 0.036(3) 0.055(3) -0.006(3) 0.001(3) -0.007(2)
C31 0.025(3) 0.045(4) 0.101(5) 0.010(4) 0.004(3) 0.004(3)
O1 0.042(3) 0.074(3) 0.152(4) 0.051(3) 0.020(3) 0.006(3)
C32 0.040(4) 0.105(6) 0.069(4) -0.046(4) -0.008(3) 0.010(4)
O2 0.056(3) 0.204(6) 0.090(3) -0.085(4) -0.036(3) 0.037(4)
C33 0.024(3) 0.056(4) 0.027(3) 0.014(3) 0.003(2) 0.000(3)
O3 0.036(2) 0.058(3) 0.070(3) 0.015(2) 0.014(2) 0.014(2)
C34 0.024(3) 0.073(4) 0.040(3) 0.012(3) 0.004(2) 0.003(3)
O4 0.044(2) 0.136(4) 0.030(2) 0.004(2) -0.0034(18) -0.001(3)

loop_
_atom_type_symbol
_atom_type_description
_atom_type_scat_dispersion_real
_atom_type_scat_dispersion_imag
_atom_type_scat_source
C C 0.0033 0.0016 'International Tables Vol C Tables 4.2.6.8 and 6.1.1.4'
H H 0.0000 0.0000 'International Tables Vol C Tables 4.2.6.8 and 6.1.1.4'
O O 0.0106 0.0060 'International Tables Vol C Tables 4.2.6.8 and 6.1.1.4'
P P 0.1023 0.0942 'International Tables Vol C Tables 4.2.6.8 and 6.1.1.4'
Fe Fe 0.3463 0.8444 'International Tables Vol C Tables 4.2.6.8 and 6.1.1.4'
W W -0.8490 6.8722 'International Tables Vol C Tables 4.2.6.8 and 6.1.1.4'

loop_
_geom_angle_atom_site_label_1
_geom_angle_atom_site_label_2
_geom_angle_atom_site_label_3
_geom_angle
C31 W C33 90.8(2)
C31 W C32 89.1(3)
C33 W C32 87.4(2)
C31 W C34 86.0(2)
C33 W C34 85.65(19)
C32 W C34 171.4(2)
C31 W C24B 93.8(6)
C33 W C24B 161.0(3)
C32 W C24B 74.3(3)
C34 W C24B 113.1(3)
C31 W C23 97.4(2)
C33 W C23 163.88(18)
C32 W C23 106.6(2)
C34 W C23 81.11(18)
C24B W C23 32.43(15)
C31 W P 176.39(17)
C33 W P 92.50(14)
C32 W P 92.47(19)
C34 W P 92.79(13)
C24B W P 83.5(6)
C23 W P 79.07(12)
C31 W C24A 83.3(3)
C33 W C24A 165.4(2)
C32 W C24A 79.3(3)
C34 W C24A 107.1(2)
C24B W C24A 11.7(6)
C23 W C24A 30.63(19)
P W C24A 93.8(2)
C8 Fe C5 120.8(2)
C8 Fe C1 159.7(2)
C5 Fe C1 41.14(16)
C8 Fe C9 40.27(17)
C5 Fe C9 104.3(2)
C1 Fe C9 125.2(2)
C8 Fe C4 103.0(2)
C5 Fe C4 40.42(18)
C1 Fe C4 68.60(19)
C9 Fe C4 115.7(2)
C8 Fe C3 117.7(2)
C5 Fe C3 68.7(2)
C1 Fe C3 68.77(19)
C9 Fe C3 151.14(19)
C4 Fe C3 40.93(18)
C8 Fe C2 155.3(2)
C5 Fe C2 68.81(18)
C1 Fe C2 40.68(18)
C9 Fe C2 164.46(19)
C4 Fe C2 68.73(18)
C3 Fe C2 40.98(17)
C8 Fe C7 40.7(2)
C5 Fe C7 158.5(2)
C1 Fe C7 159.2(2)
C9 Fe C7 68.2(2)
C4 Fe C7 123.0(2)
C3 Fe C7 107.6(2)
C2 Fe C7 123.2(2)
C8 Fe C10 67.98(15)
C5 Fe C10 120.61(15)
C1 Fe C10 110.61(15)
C9 Fe C10 40.92(14)
C4 Fe C10 152.75(15)
C3 Fe C10 166.11(14)
C2 Fe C10 129.59(13)
C7 Fe C10 67.71(16)
C8 Fe C6 67.8(2)
C5 Fe C6 158.0(2)
C1 Fe C6 125.20(19)
C9 Fe C6 68.4(2)
C4 Fe C6 161.6(2)
C3 Fe C6 127.7(2)
C2 Fe C6 112.54(19)
C7 Fe C6 39.87(19)
C10 Fe C6 40.48(16)
C2 P C11A 110.60(16)
C2 P C11B 101.70(16)
C11A P C11B 8.9
C2 P C17A 105.74(15)
C11A P C17A 89.50(10)
C11B P C17A 91.70(10)
C2 P C17B 104.14(15)
C11A P C17B 110.55(11)
C11B P C17B 113.71(11)
C17A P C17B 22.5
C2 P W 104.91(15)
C11A P W 118.41(7)
C11B P W 123.02(7)
C17A P W 126.59(8)
C17B P W 107.18(8)
C2 C1 C5 108.1(4)
C2 C1 C23 126.6(4)
C5 C1 C23 125.1(4)
C2 C1 Fe 70.2(3)
C5 C1 Fe 69.4(3)
C23 C1 Fe 129.7(3)
C1 C2 C3 107.7(4)
C1 C2 P 118.2(3)
C3 C2 P 134.0(4)
C1 C2 Fe 69.1(3)
C3 C2 Fe 69.3(2)
P C2 Fe 128.0(2)
C4 C3 C2 107.6(4)
C4 C3 Fe 69.3(3)
C2 C3 Fe 69.7(2)
C5 C4 C3 108.6(4)
C5 C4 Fe 69.6(3)
C3 C4 Fe 69.7(3)
C4 C5 C1 108.0(4)
C4 C5 Fe 70.0(3)
C1 C5 Fe 69.5(3)
C7 C6 C10 107.8(5)
C7 C6 Fe 69.5(3)
C10 C6 Fe 69.2(2)
C6 C7 C8 108.2(5)
C6 C7 Fe 70.6(3)
C8 C7 Fe 68.9(3)
C9 C8 C7 108.7(5)
C9 C8 Fe 70.1(3)
C7 C8 Fe 70.4(3)
C8 C9 C10 107.5(4)
C8 C9 Fe 69.6(3)
C10 C9 Fe 70.0(2)
C6 C10 C9 107.8(3)
C6 C10 Fe 70.3(2)
C9 C10 Fe 69.04(19)
C12A C11A C16A 120.0
C12A C11A P 124.51(6)
C16A C11A P 113.95(6)
C11A C12A C13A 120.0
C14A C13A C12A 120.0
C15A C14A C13A 120.0
C14A C15A C16A 120.0
C11A C16A C15A 120.0
C12B C11B C16B 120.0
C12B C11B P 114.68(6)
C16B C11B P 125.04(6)
C11B C12B C13B 120.0
C14B C13B C12B 120.0
C15B C14B C13B 120.0
C14B C15B C16B 120.0
C11B C16B C15B 120.0
C18A C17A C22A 120.0
C18A C17A P 118.79(6)
C22A C17A P 120.61(6)
C19A C18A C17A 120.0
C18A C19A C20A 120.0
C21A C20A C19A 120.0
C22A C21A C20A 120.0
C21A C22A C17A 120.0
C18B C17B C22B 120.0
C18B C17B P 122.14(6)
C22B C17B P 116.76(6)
C19B C18B C17B 120.0
C18B C19B C20B 120.0
C21B C20B C19B 120.0
C22B C21B C20B 120.0
C21B C22B C17B 120.0
C24A C23 C24B 22.4(11)
C24A C23 C1 125.1(6)
C24B C23 C1 106.4(11)
C24A C23 W 77.9(4)
C24B C23 W 71.3(11)
C1 C23 W 110.8(3)
C23 C24A C25A 120.4(8)
C23 C24A W 71.5(4)
C25A C24A W 113.4(5)
C23 C24B C25B 127(2)
C23 C24B W 76.2(10)
C25B C24B W 116.7(17)
O1 C31 W 178.0(5)
O2 C32 W 175.7(5)
O3 C33 W 178.7(4)
O4 C34 W 173.1(4)

loop_
_geom_bond_atom_site_label_1
_geom_bond_atom_site_label_2
_geom_bond_distance
W C31 1.963(6)
W C33 1.969(6)
W C32 1.995(6)
W C34 2.007(5)
W C24B 2.42(3)
W C23 2.482(4)
W P 2.5195(13)
W C24A 2.559(8)
Fe C8 2.019(5)
Fe C5 2.024(5)
Fe C1 2.025(5)
Fe C9 2.027(4)
Fe C4 2.028(4)
Fe C3 2.033(4)
Fe C2 2.039(4)
Fe C7 2.039(5)
Fe C10 2.0399(16)
Fe C6 2.054(5)
P C2 1.795(5)
P C11A 1.828(2)
P C11B 1.848(2)
P C17A 1.8505(19)
P C17B 1.8892(19)
C1 C2 1.413(6)
C1 C5 1.422(6)
C1 C23 1.511(6)
C2 C3 1.426(6)
C3 C4 1.420(6)
C4 C5 1.400(6)
C6 C7 1.395(7)
C6 C10 1.416(6)
C7 C8 1.411(7)
C8 C9 1.393(6)
C9 C10 1.421(5)
C11A C12A 1.3888
C11A C16A 1.3893
C12A C13A 1.3896
C13A C14A 1.3893
C14A C15A 1.3889
C15A C16A 1.3896
C11B C12B 1.3892
C11B C16B 1.3895
C12B C13B 1.3896
C13B C14B 1.3895
C14B C15B 1.3892
C15B C16B 1.3896
C17A C18A 1.3891
C17A C22A 1.3897
C18A C19A 1.3888
C19A C20A 1.3896
C20A C21A 1.3891
C21A C22A 1.3888
C17B C18B 1.3891
C17B C22B 1.3897
C18B C19B 1.3889
C19B C20B 1.3896
C20B C21B 1.3890
C21B C22B 1.3888
C23 C24A 1.334(8)
C23 C24B 1.3705(10)
C24A C25A 1.475(11)
C24B C25B 1.5500(11)
C31 O1 1.162(6)
C32 O2 1.167(6)
C33 O3 1.156(6)
C34 O4 1.167(5)
